data_2008709
loop_
_publ_author_name
'Srinivasan S. Kuduva'
'Amy K. Katz'
'H. L. Carrell'
'Gautam R. Desiraju'

_publ_section_title
;
 1,1-Bis(4-methoxyphenyl)-3,3-dimethylbutan-2-one
;
_journal_issue 7
_journal_name_full 'Acta Crystallographica Section C'
_journal_page_first IUC9900073
_journal_paper_doi 10.1107/S0108270199099230
_journal_volume 55
_journal_year 1999
_chemical_formula_moiety 'C20 H24 O3'
_chemical_formula_sum 'C20 H24 O3'
_chemical_formula_weight 312.39
_chemical_name_common '1,1-di(4-methoxy phenyl)-3,3-dimethyl-2-butanone'
_space_group_IT_number 62
_symmetry_cell_setting orthorhombic
_symmetry_space_group_name_Hall '-P 2ac 2n'
_symmetry_space_group_name_H-M 'P n m a'
_cell_angle_alpha 90.00
_cell_angle_beta 90.00
_cell_angle_gamma 90.00
_cell_formula_units_Z 4
_cell_length_a 15.423(2)
_cell_length_b 18.571(4)
_cell_length_c 5.8691(8)
_cell_measurement_reflns_used 250
_cell_measurement_temperature 120(2)
_cell_measurement_theta_max 18
_cell_measurement_theta_min 10
_cell_volume 1681.0(5)
_computing_cell_refinement MADNES
_computing_data_collection 'MADNES (Pflugrath & Messerschmidt, 1989)'
_computing_data_reduction 'MADNES and Kabsch (1988)'
_computing_structure_refinement 'SHELXL97 (Sheldrick, 1997b)'
_computing_structure_solution 'SHELXS97 (Sheldrick, 1997a)'
_diffrn_ambient_temperature 120(2)
_diffrn_measured_fraction_theta_full 0.988
_diffrn_measured_fraction_theta_max 0.988
_diffrn_measurement_device_type 'Nonius FAST area-detector'
_diffrn_measurement_method 'box integration'
_diffrn_radiation_monochromator graphite
_diffrn_radiation_source 'rotating anode'
_diffrn_radiation_type MoK\a
_diffrn_radiation_wavelength 0.71073
_diffrn_reflns_av_R_equivalents 0.077
_diffrn_reflns_av_sigmaI/netI 0.16
_diffrn_reflns_limit_h_max 10
_diffrn_reflns_limit_h_min -13
_diffrn_reflns_limit_k_max 12
_diffrn_reflns_limit_k_min -12
_diffrn_reflns_limit_l_max 8
_diffrn_reflns_limit_l_min -8
_diffrn_reflns_number 6029
_diffrn_reflns_theta_full 24.40
_diffrn_reflns_theta_max 24.40
_diffrn_reflns_theta_min 2.3
_exptl_absorpt_coefficient_mu 0.081
_exptl_absorpt_correction_type none
_exptl_crystal_colour colourless
_exptl_crystal_density_diffrn 1.234
_exptl_crystal_density_method 'not measured'
_exptl_crystal_description plate
_exptl_crystal_F_000 672
_exptl_crystal_size_max 0.30
_exptl_crystal_size_mid 0.10
_exptl_crystal_size_min 0.04
_refine_diff_density_max 0.276
_refine_diff_density_min -0.205
_refine_ls_extinction_method none
_refine_ls_goodness_of_fit_ref 0.905
_refine_ls_hydrogen_treatment mixed
_refine_ls_matrix_type full
_refine_ls_number_parameters 114
_refine_ls_number_reflns 1414
_refine_ls_number_restraints 0
_refine_ls_restrained_S_all 0.905
_refine_ls_R_factor_all 0.113
_refine_ls_R_factor_gt 0.059
_refine_ls_shift/su_max <0.001
_refine_ls_shift/su_mean 0.000
_refine_ls_structure_factor_coef Fsqd
_refine_ls_weighting_details 'calc w = 1/[\s^2^(Fo^2^)+(0.1075P)^2^] where P = (Fo^2^+2Fc^2^)/3'
_refine_ls_weighting_scheme calc
_refine_ls_wR_factor_ref 0.177
_reflns_number_gt 766
_reflns_number_total 1414
_reflns_threshold_expression I>2\s(I)
_cod_data_source_file qa0119.cif
_cod_data_source_block IUC9900073
_cod_depositor_comments
;
The following automatic conversions were performed:
'_symmetry_cell_setting' value 'Orthorhombic' changed to 'orthorhombic'
according to '/home/saulius/struct/CIF-dictionaries/cif_core.dic'
dictionary named 'cif_core.dic' version 2.4.1 from 2010-06-29.

Automatic conversion script
Id: cif_fix_enum 1527 2010-12-29 10:47:43Z saulius 

The following automatic conversions were performed:

'_symmetry_cell_setting' value 'Orthorhombic' changed to
'orthorhombic' according to
/home/saulius/struct/CIF-dictionaries/cif_core.dic dictionary named
'cif_core.dic' version 2.4.1 from 2010-06-29.

Automatic conversion script
Id: cif_fix_values 1715 2011-07-08 13:25:40Z adriana 
;
_cod_database_code 2008709

loop_
_symmetry_equiv_pos_as_xyz
'x, y, z'
1/2-x,-y,1/2+z
1/2+x,1/2-y,1/2-z
-x,1/2+y,-z
-x,-y,-z
1/2+x,y,1/2-z
1/2-x,1/2+y,1/2+z
x,1/2-y,z

loop_
_atom_site_aniso_label
_atom_site_aniso_U_11
_atom_site_aniso_U_22
_atom_site_aniso_U_33
_atom_site_aniso_U_12
_atom_site_aniso_U_13
_atom_site_aniso_U_23
O1 0.0378(14) 0.0349(14) 0.0480(15) 0.0080(11) 0.0037(12) 0.0004(12)
O2 0.0237(17) 0.060(2) 0.0221(18) 0.0000 0.0053(14) 0.0000
C1 0.0205(17) 0.033(2) 0.043(2) -0.0026(14) 0.0114(16) 0.0001(18)
C2 0.0287(18) 0.040(2) 0.037(2) -0.0031(16) 0.0073(16) -0.0086(18)
C3 0.0222(17) 0.047(2) 0.0262(17) 0.0004(15) -0.0018(14) -0.0029(17)
C4 0.0149(15) 0.0407(19) 0.0200(15) -0.0057(14) 0.0026(12) -0.0057(16)
C5 0.0288(18) 0.035(2) 0.0327(19) 0.0006(14) -0.0044(16) -0.0026(17)
C6 0.0276(18) 0.042(2) 0.0292(18) 0.0028(15) -0.0008(16) 0.0018(18)
C7 0.049(2) 0.035(2) 0.074(3) 0.0089(17) 0.017(2) -0.009(2)
C8 0.017(2) 0.039(3) 0.020(2) 0.0000 -0.0027(17) 0.0000
C9 0.023(2) 0.028(3) 0.023(3) 0.0000 -0.0034(19) 0.0000
C10 0.016(2) 0.041(3) 0.022(2) 0.0000 0.003(2) 0.0000
C11 0.021(2) 0.054(3) 0.044(3) 0.0000 0.005(2) 0.0000
C12 0.0290(18) 0.048(2) 0.044(2) -0.0076(16) -0.0067(17) -0.0035(19)

loop_
_atom_site_label
_atom_site_fract_x
_atom_site_fract_y
_atom_site_fract_z
_atom_site_U_iso_or_equiv
_atom_site_thermal_displace_type
_atom_site_occupancy
_atom_site_type_symbol
O1 0.39330(15) 0.49134(12) -0.0502(4) 0.0402(8) Uani 1.000 O
O2 0.13272(19) 0.75000 0.2138(5) 0.0353(11) Uani 1.000 O
C1 0.34427(19) 0.55193(17) -0.0874(6) 0.0322(11) Uani 1.000 C
C2 0.3023(2) 0.56798(18) -0.2869(6) 0.0352(11) Uani 1.000 C
C3 0.2562(2) 0.63230(18) -0.3022(5) 0.0318(10) Uani 1.000 C
C4 0.25143(17) 0.68081(17) -0.1256(5) 0.0252(9) Uani 1.000 C
C5 0.2926(2) 0.66235(18) 0.0755(6) 0.0322(11) Uani 1.000 C
C6 0.3397(2) 0.59903(18) 0.0937(6) 0.0329(11) Uani 1.000 C
C7 0.4117(3) 0.4474(2) -0.2419(7) 0.0527(14) Uani 1.000 C
C8 0.1992(3) 0.75000 -0.1545(7) 0.0253(14) Uani 1.000 C
C9 0.1211(3) 0.75000 0.0112(7) 0.0247(16) Uani 1.000 C
C10 0.0312(3) 0.75000 -0.0938(7) 0.0263(14) Uani 1.000 C
C11 -0.0364(3) 0.75000 0.0952(8) 0.0397(16) Uani 1.000 C
C12 0.0196(2) 0.6828(2) -0.2434(6) 0.0403(11) Uani 1.000 C
H2 0.30460 0.53580 -0.41260 0.0420 Uiso 1.000 H
H3 0.22680 0.64310 -0.44030 0.0380 Uiso 1.000 H
H5 0.28860 0.69360 0.20320 0.0390 Uiso 1.000 H
H6 0.36890 0.58800 0.23180 0.0390 Uiso 1.000 H
H7A 0.4520(16) 0.4081(11) -0.1964(15) 0.0790 Uiso 1.000 H
H7B 0.4390(16) 0.4770(7) -0.363(3) 0.0790 Uiso 1.000 H
H7C 0.3569(11) 0.4261(12) -0.300(3) 0.0790 Uiso 1.000 H
H8A 0.17530 0.75000 -0.31290 0.0380 Uiso 1.000 H
H11A -0.09460 0.75000 0.02790 0.0600 Uiso 1.000 H
H11B -0.02910 0.79310 0.18970 0.0600 Uiso 0.500 H
H11C -0.02910 0.70690 0.18970 0.0600 Uiso 0.500 H
H12A 0.05330 0.68840 -0.38390 0.0610 Uiso 1.000 H
H12B -0.04180 0.67690 -0.28140 0.0610 Uiso 1.000 H
H12C 0.04000 0.64030 -0.16040 0.0610 Uiso 1.000 H

loop_
_atom_type_symbol
_atom_type_description
_atom_type_scat_dispersion_real
_atom_type_scat_dispersion_imag
_atom_type_scat_source
C C 0.0033 0.0016 'International Tables Vol C Tables 4.2.6.8 and 6.1.1.4'
H H 0.0000 0.0000 'International Tables Vol C Tables 4.2.6.8 and 6.1.1.4'
O O 0.0106 0.0060 'International Tables Vol C Tables 4.2.6.8 and 6.1.1.4'

loop_
_geom_angle_atom_site_label_1
_geom_angle_atom_site_label_2
_geom_angle_atom_site_label_3
_geom_angle_site_symmetry_1
_geom_angle_site_symmetry_3
_geom_angle
_geom_angle_publ_flag
C1 O1 C7 . . 117.1(3) yes
O1 C1 C2 . . 125.0(3) yes
O1 C1 C6 . . 115.2(3) yes
C2 C1 C6 . . 119.8(3) no
C1 C2 C3 . . 118.9(3) no
C2 C3 C4 . . 122.7(3) no
C3 C4 C5 . . 117.1(3) no
C3 C4 C8 . . 119.7(3) no
C5 C4 C8 . . 123.1(3) no
C4 C5 C6 . . 121.1(3) no
C1 C6 C5 . . 120.4(3) no
C4 C8 C9 . . 109.9(2) no
C4 C8 C4 . 8_565 114.7(3) no
C4 C8 C9 8_565 . 109.9(2) no
O2 C9 C8 . . 120.3(4) yes
O2 C9 C10 . . 122.5(4) yes
C8 C9 C10 . . 117.1(3) no
C9 C10 C11 . . 109.3(3) no
C9 C10 C12 . . 109.8(2) no
C9 C10 C12 . 8_565 109.8(2) no
C11 C10 C12 . . 109.7(3) no
C11 C10 C12 . 8_565 109.7(3) no
C12 C10 C12 . 8_565 108.6(3) no
C1 C2 H2 . . 120.59 no
C3 C2 H2 . . 120.56 no
C2 C3 H3 . . 118.66 no
C4 C3 H3 . . 118.63 no
C4 C5 H5 . . 119.47 no
C6 C5 H5 . . 119.44 no
C1 C6 H6 . . 119.81 no
C5 C6 H6 . . 119.82 no
O1 C7 H7A . . 109.5(7) no
O1 C7 H7B . . 109.5(9) no
O1 C7 H7C . . 109.3(11) no
H7A C7 H7B . . 109.5(17) no
H7A C7 H7C . . 109.4(18) no
H7B C7 H7C . . 109.6(17) no
C4 C8 H8A . . 107.3(2) no
C9 C8 H8A . . 107.3(4) no
C4 C8 H8A 8_565 . 107.3(2) no
C10 C11 H11A . . 109.5(4) no
C10 C11 H11B . . 109.49 no
C10 C11 H11C . . 109.49 no
H11A C11 H11B . . 109.45 no
H11A C11 H11C . . 109.45 no
H11B C11 H11C . . 109.47 no
C10 C12 H12A . . 109.44 no
C10 C12 H12B . . 109.50 no
C10 C12 H12C . . 109.45 no
H12A C12 H12B . . 109.46 no
H12A C12 H12C . . 109.49 no
H12B C12 H12C . . 109.50 no

loop_
_geom_bond_atom_site_label_1
_geom_bond_atom_site_label_2
_geom_bond_site_symmetry_1
_geom_bond_site_symmetry_2
_geom_bond_distance
_geom_bond_publ_flag
O1 C1 . . 1.373(4) yes
O1 C7 . . 1.419(5) yes
O2 C9 . . 1.203(5) yes
C1 C2 . . 1.371(5) no
C1 C6 . . 1.378(5) no
C2 C3 . . 1.393(5) no
C3 C4 . . 1.375(4) no
C4 C5 . . 1.383(4) no
C4 C8 . . 1.526(4) no
C5 C6 . . 1.386(5) no
C8 C9 . . 1.548(6) no
C9 C10 . . 1.517(6) no
C10 C11 . . 1.522(6) no
C10 C12 . . 1.536(4) no
C2 H2 . . 0.9501 no
C3 H3 . . 0.9501 no
C5 H5 . . 0.9499 no
C6 H6 . . 0.9496 no
C7 H7A . . 1.00(2) no
C7 H7B . . 0.992(18) no
C7 H7C . . 0.994(19) no
C8 H8A . . 1.000(4) no
C11 H11A . . 0.981(5) no
C11 H11B . . 0.9803 no
C11 H11C . . 0.9803 no
C12 H12A . . 0.9803 no
C12 H12B . . 0.9790 no
C12 H12C . . 0.9794 no

loop_
_geom_contact_atom_site_label_1
_geom_contact_atom_site_label_2
_geom_contact_distance
_geom_contact_site_symmetry_2
_geom_contact_publ_flag
O2 C5 3.064(4) . no
O2 C5 3.064(4) 8_565 no
O2 H5 2.6231 . no
O2 H8A 2.854(3) 1_556 no
O2 H11C 2.6248 . no
O2 H12A 2.8955 1_556 no
O2 H11B 2.6248 . no
O2 H5 2.6231 8_565 no
O2 H8A 2.854(3) 8_566 no
O2 H11C 2.6248 . no
O2 H11B 2.6248 . no
O2 H12A 2.8955 8_566 no
C5 O2 3.064(4) . no
C5 C5 3.255(5) 8_565 no
C5 O2 3.064(4) . no
C1 H12B 3.0111 6_554 no
C1 H2 2.9964 2_565 no
C2 H6 3.0287 1_554 no
C2 H7C 2.77(2) . no
C2 H7B 2.74(2) . no
C4 H5 3.0810 8_565 no
C5 H12B 3.0944 6_554 no
C5 H3 3.0387 1_556 no
C5 H7C 2.924(19) 2_565 no
C5 H5 2.7788 8_565 no
C6 H12B 2.9650 6_554 no
C7 H2 2.5352 . no
C7 H12C 3.0398 2_564 no
C8 H12A 2.8609 . no
C8 H12A 2.8609 8_565 no
C9 H5 3.0068 . no
C9 H5 3.0068 8_565 no
C12 H8A 2.737(3) . no
C12 H8A 2.737(3) . no
H2 C7 2.5352 . no
H2 H6 2.5058 1_554 no
H2 H7B 2.3609 . no
H2 H7C 2.2886 . no
H2 C1 2.9964 2_564 no
H3 C5 3.0387 1_554 no
H3 H5 2.4831 1_554 no
H3 H8A 2.2652 . no
H3 H8A 2.2652 . no
H5 O2 2.6231 . no
H5 C9 3.0068 . no
H5 H3 2.4831 1_556 no
H5 O2 2.6231 . no
H5 C4 3.0810 8_565 no
H5 C5 2.7788 8_565 no
H5 C9 3.0068 . no
H5 H5 2.0948 8_565 no
H6 C2 3.0287 1_556 no
H6 H2 2.5058 1_556 no
H7A H11C 2.5342 2_564 no
H7A H12A 2.5656 2_565 no
H7A H11B 2.5342 7_544 no
H7B C2 2.74(2) . no
H7B H2 2.3609 . no
H7C C2 2.77(2) . no
H7C H2 2.2886 . no
H7C C5 2.924(19) 2_564 no
H8A O2 2.854(3) 1_554 no
H8A C12 2.737(3) . no
H8A H3 2.2652 . no
H8A H12A 2.2412 . no
H8A O2 2.854(3) 8_564 no
H8A C12 2.737(3) 8_565 no
H8A H3 2.2652 8_565 no
H8A H12A 2.2412 8_565 no
H11A H12B 2.4086 . no
H11A H12B 2.4086 8_565 no
H11B O2 2.6248 . no
H11B H7A 2.5342 7_555 no
H11B O2 2.6248 . no
H11C O2 2.6248 . no
H11C H7A 2.5342 2_565 no
H11C O2 2.6248 . no
H12A O2 2.8955 1_554 no
H12A C8 2.8609 . no
H12A H8A 2.2412 . no
H12A H7A 2.5656 2_564 no
H12A O2 2.8955 8_564 no
H12A C8 2.8609 . no
H12A H8A 2.2412 . no
H12A H12A 2.2879 8_565 no
H12B H11A 2.4086 . no
H12B C1 3.0111 6_454 no
H12B C5 3.0944 6_454 no
H12B C6 2.9650 6_454 no
H12B H11A 2.4086 . no
H12C C7 3.0398 2_565 no

loop_
_geom_torsion_atom_site_label_1
_geom_torsion_atom_site_label_2
_geom_torsion_atom_site_label_3
_geom_torsion_atom_site_label_4
_geom_torsion_site_symmetry_4
_geom_torsion
_geom_torsion_publ_flag
C7 O1 C1 C2 . 9.3(5) no
C7 O1 C1 C6 . -169.9(3) no
C6 C1 C2 C3 . 0.5(5) no
O1 C1 C2 C3 . -178.7(3) no
O1 C1 C6 C5 . 179.5(3) no
C2 C1 C6 C5 . 0.3(5) no
C1 C2 C3 C4 . 0.4(5) no
C2 C3 C4 C8 . -179.6(3) no
C2 C3 C4 C5 . -2.0(5) no
C3 C4 C8 C9 . 115.1(3) no
C8 C4 C5 C6 . -179.7(3) no
C5 C4 C8 C4 8_565 62.1(4) no
C3 C4 C8 C4 8_565 -120.5(3) no
C5 C4 C8 C9 . -62.4(4) no
C3 C4 C5 C6 . 2.7(5) no
C4 C5 C6 C1 . -1.9(5) no
C4 C8 C9 C10 . -116.4(2) no
C4 C8 C9 O2 . 63.6(2) no
O2 C9 C10 C11 . 0.000(10) no
O2 C9 C10 C12 . -120.3(2) no
C8 C9 C10 C11 . 180.00 no
C8 C9 C10 C12 . 59.7(2) no
